data_4335370
loop_
_publ_author_name
'Yan-Li Gai'
'Fei-Long Jiang'
'Lian Chen'
'Yang Bu'
'Kong-Zhao Su'
'Shaeel A. Al-Thabaiti'
'Mao-Chun Hong'

_publ_section_title
;
 Photophysical Studies of Europium Coordination Polymers Based on a
 Tetracarboxylate Ligand
;
_journal_name_full 'Inorganic Chemistry'
_journal_page_first 7658
_journal_page_last 7665
_journal_paper_doi 10.1021/ic400777c
_journal_volume 52
_journal_year 2013
_chemical_formula_sum 'C45.5 H25.5 Eu2 N0.5 O17.5'
_chemical_formula_weight 1163.08
_chemical_name_systematic
; 
 ? 
;
_space_group_IT_number 2
_symmetry_cell_setting triclinic
_symmetry_space_group_name_Hall '-P 1'
_symmetry_space_group_name_H-M 'P -1'
_atom_sites_solution_hydrogens geom
_atom_sites_solution_primary direct
_atom_sites_solution_secondary difmap
_audit_creation_method SHELXL-97
_cell_angle_alpha 74.149(14)
_cell_angle_beta 74.035(14)
_cell_angle_gamma 72.054(14)
_cell_formula_units_Z 2
_cell_length_a 10.984(4)
_cell_length_b 16.101(6)
_cell_length_c 19.692(8)
_cell_measurement_reflns_used 3215
_cell_measurement_temperature 293(2)
_cell_measurement_theta_max 27.4565
_cell_measurement_theta_min 2.0652
_cell_volume 3117(2)
_computing_cell_refinement 'CrystalClear (Rigaku Inc., 2007)'
_computing_data_collection 'CrystalClear (Rigaku Inc., 2007)'
_computing_data_reduction 'CrystalClear (Rigaku Inc., 2007)'
_computing_structure_refinement 'SHELXL-97 (Sheldrick, 1997)'
_computing_structure_solution 'SHELXS-97 (Sheldrick, 1990)'
_diffrn_ambient_temperature 293(2)
_diffrn_detector_area_resol_mean 13.6612
_diffrn_measured_fraction_theta_full 0.993
_diffrn_measured_fraction_theta_max 0.993
_diffrn_measurement_device_type Mercury2_(2x2_bin_mode)
_diffrn_measurement_method CCD_Profile_fitting
_diffrn_radiation_monochromator graphite
_diffrn_radiation_source 'fine-focus sealed tube'
_diffrn_radiation_type MoK\a
_diffrn_radiation_wavelength 0.71073
_diffrn_reflns_av_R_equivalents 0.0530
_diffrn_reflns_av_sigmaI/netI 0.1342
_diffrn_reflns_limit_h_max 14
_diffrn_reflns_limit_h_min -14
_diffrn_reflns_limit_k_max 20
_diffrn_reflns_limit_k_min -20
_diffrn_reflns_limit_l_max 25
_diffrn_reflns_limit_l_min -14
_diffrn_reflns_number 24538
_diffrn_reflns_theta_full 27.45
_diffrn_reflns_theta_max 27.45
_diffrn_reflns_theta_min 2.03
_exptl_absorpt_coefficient_mu 2.048
_exptl_absorpt_correction_T_max 0.7487
_exptl_absorpt_correction_T_min 0.6848
_exptl_absorpt_correction_type multi-scan
_exptl_crystal_colour colorless
_exptl_crystal_density_diffrn 1.239
_exptl_crystal_description prism
_exptl_crystal_F_000 1136
_exptl_crystal_size_max 0.20
_exptl_crystal_size_mid 0.15
_exptl_crystal_size_min 0.15
_platon_squeeze_details
;
;
_refine_diff_density_max 1.586
_refine_diff_density_min -1.590
_refine_diff_density_rms 0.199
_refine_ls_extinction_method none
_refine_ls_goodness_of_fit_ref 0.979
_refine_ls_hydrogen_treatment constr
_refine_ls_matrix_type full
_refine_ls_number_parameters 615
_refine_ls_number_reflns 14175
_refine_ls_number_restraints 58
_refine_ls_restrained_S_all 0.980
_refine_ls_R_factor_all 0.0758
_refine_ls_R_factor_gt 0.0518
_refine_ls_shift/su_max 0.001
_refine_ls_shift/su_mean 0.000
_refine_ls_structure_factor_coef Fsqd
_refine_ls_weighting_details 'calc w=1/[\s^2^(Fo^2^)+(0.0607P)^2^+0.0000P] where P=(Fo^2^+2Fc^2^)/3'
_refine_ls_weighting_scheme calc
_refine_ls_wR_factor_gt 0.1490
_refine_ls_wR_factor_ref 0.1599
_reflns_number_gt 9463
_reflns_number_total 14175
_reflns_threshold_expression >2sigma(I)
_cod_data_source_file ic400777c_si_002_2.cif
_cod_data_source_block complex_2
_cod_original_formula_sum 'C45.50 H25.50 Eu2 N0.50 O17.50'
_cod_database_code 4335370

loop_
_symmetry_equiv_pos_as_xyz
'x, y, z'
'-x, -y, -z'

loop_
_atom_site_label
_atom_site_type_symbol
_atom_site_fract_x
_atom_site_fract_y
_atom_site_fract_z
_atom_site_U_iso_or_equiv
_atom_site_adp_type
_atom_site_occupancy
_atom_site_symmetry_multiplicity
_atom_site_calc_flag
_atom_site_refinement_flags
Eu1 Eu 0.39854(3) 0.90186(2) 0.239002(19) 0.02158(11) Uani 1 1 d .
Eu2 Eu -0.05620(3) 1.17628(2) 0.226584(19) 0.02196(11) Uani 1 1 d .
O1 O 0.3321(5) 0.7652(3) 0.3200(3) 0.0337(13) Uani 1 1 d .
O2 O 0.3195(5) 0.8741(3) 0.3715(3) 0.0346(13) Uani 1 1 d .
O3 O 0.1362(6) 0.8383(3) 0.6412(3) 0.0370(13) Uani 1 1 d .
O4 O 0.0883(5) 0.7103(3) 0.7011(3) 0.0307(12) Uani 1 1 d .
O5 O 0.3678(7) 1.0164(4) 0.1278(4) 0.067(2) Uani 1 1 d .
O7 O -0.0107(5) 1.0237(3) 0.2430(4) 0.0481(17) Uani 1 1 d .
O8 O -0.4039(5) 0.9358(3) 0.2506(3) 0.0369(14) Uani 1 1 d .
O9 O -0.4036(5) 0.7946(3) 0.2797(3) 0.0380(14) Uani 1 1 d .
O10 O 0.1334(5) 0.1407(3) 0.2778(3) 0.0344(13) Uani 1 1 d .
O11 O 0.3266(5) 0.0426(3) 0.2733(3) 0.0423(15) Uani 1 1 d .
O12 O 0.7279(5) 0.1370(3) 0.2517(3) 0.0376(14) Uani 1 1 d .
O13 O 0.7195(5) 0.2791(3) 0.2266(3) 0.0379(14) Uani 1 1 d .
O14 O -0.1126(10) 1.1932(7) 0.1074(5) 0.0315(18) Uani 0.50 1 d PU
O15 O 0.0543(5) 1.2894(3) 0.1394(3) 0.0391(14) Uani 1 1 d .
O16 O 0.1434(5) 1.1506(3) 0.1269(3) 0.0391(14) Uani 1 1 d .
O17 O 0.4170(5) 1.1311(4) -0.1279(3) 0.0392(14) Uani 1 1 d .
O18 O 0.5758(6) 1.2011(4) -0.1615(3) 0.0455(15) Uani 1 1 d .
C1 C 0.2976(7) 0.7980(5) 0.3748(4) 0.0265(16) Uani 1 1 d .
C2 C 0.2277(8) 0.7517(5) 0.4446(4) 0.0320(18) Uani 1 1 d .
C3 C 0.2069(7) 0.7793(5) 0.5090(4) 0.0300(17) Uani 1 1 d .
H3 H 0.2361 0.8277 0.5093 0.036 Uiso 1 1 calc R
C4 C 0.1430(8) 0.7347(5) 0.5723(4) 0.0298(17) Uani 1 1 d .
C5 C 0.0943(8) 0.6651(6) 0.5703(4) 0.039(2) Uani 1 1 d .
H5 H 0.0493 0.6360 0.6128 0.047 Uiso 1 1 calc R
C6 C 0.1113(9) 0.6382(5) 0.5063(4) 0.041(2) Uani 1 1 d .
C7 C 0.1799(8) 0.6809(6) 0.4436(4) 0.039(2) Uani 1 1 d .
H7 H 0.1943 0.6626 0.4005 0.047 Uiso 1 1 calc R
C8 C 0.1224(7) 0.7622(5) 0.6424(4) 0.0301(17) Uani 1 1 d .
C9 C 0.0552(10) 0.5669(6) 0.5036(4) 0.045(2) Uani 1 1 d .
C10 C 0.0097(13) 0.5705(7) 0.4445(5) 0.074(4) Uani 1 1 d .
H10 H 0.0131 0.6192 0.4062 0.089 Uiso 1 1 calc R
C11 C 0.0404(12) 0.4949(7) 0.5602(5) 0.068(3) Uani 1 1 d .
H11 H 0.0654 0.4911 0.6026 0.082 Uiso 1 1 calc R
C12 C 0.0592(7) 0.9465(5) 0.2440(4) 0.0278(16) Uani 1 1 d .
C13 C -0.0055(7) 0.8741(4) 0.2490(4) 0.0258(16) Uani 1 1 d .
C14 C -0.1405(7) 0.8958(5) 0.2547(4) 0.0291(17) Uani 1 1 d .
H14 H -0.1895 0.9543 0.2546 0.035 Uiso 1 1 calc R
C15 C -0.2014(7) 0.8297(5) 0.2605(4) 0.0305(17) Uani 1 1 d .
C16 C -0.1272(7) 0.7425(5) 0.2600(4) 0.0281(17) Uani 1 1 d .
H16 H -0.1695 0.6985 0.2655 0.034 Uiso 1 1 calc R
C17 C 0.0116(7) 0.7184(5) 0.2514(4) 0.0264(16) Uani 1 1 d .
C18 C 0.0698(6) 0.7859(4) 0.2470(4) 0.0249(16) Uani 1 1 d .
H18 H 0.1599 0.7725 0.2426 0.030 Uiso 1 1 calc R
C19 C -0.3449(7) 0.8548(5) 0.2642(4) 0.0282(17) Uani 1 1 d .
C20 C 0.0879(7) 0.6248(4) 0.2496(4) 0.0258(16) Uani 1 1 d .
C21 C 0.0378(8) 0.5635(5) 0.2353(5) 0.036(2) Uani 1 1 d .
H21 H -0.0447 0.5817 0.2243 0.044 Uiso 1 1 calc R
C22 C 0.1093(7) 0.4755(5) 0.2374(5) 0.0348(19) Uani 1 1 d .
H22 H 0.0718 0.4359 0.2288 0.042 Uiso 1 1 calc R
C23 C 0.2331(7) 0.4444(4) 0.2515(4) 0.0254(16) Uani 1 1 d .
C24 C 0.2848(7) 0.5070(5) 0.2634(5) 0.035(2) Uani 1 1 d .
H24 H 0.3688 0.4887 0.2725 0.042 Uiso 1 1 calc R
C25 C 0.2168(7) 0.5953(5) 0.2620(4) 0.0333(19) Uani 1 1 d .
H25 H 0.2556 0.6351 0.2693 0.040 Uiso 1 1 calc R
C26 C 0.3098(7) 0.3493(4) 0.2545(4) 0.0231(15) Uani 1 1 d .
C27 C 0.4444(7) 0.3269(4) 0.2461(4) 0.0260(16) Uani 1 1 d .
H27 H 0.4868 0.3716 0.2382 0.031 Uiso 1 1 calc R
C28 C 0.5181(6) 0.2385(4) 0.2493(4) 0.0240(16) Uani 1 1 d .
C29 C 0.4565(6) 0.1717(4) 0.2588(4) 0.0247(16) Uani 1 1 d .
H29 H 0.5051 0.1128 0.2617 0.030 Uiso 1 1 calc R
C30 C 0.3231(7) 0.1924(4) 0.2640(4) 0.0235(15) Uani 1 1 d .
C31 C 0.2520(7) 0.2811(5) 0.2631(4) 0.0277(17) Uani 1 1 d .
H31 H 0.1616 0.2948 0.2686 0.033 Uiso 1 1 calc R
C32 C 0.6638(7) 0.2170(4) 0.2414(4) 0.0242(15) Uani 1 1 d .
C33 C 0.2564(7) 0.1192(5) 0.2711(4) 0.0237(15) Uani 1 1 d .
C34 C 0.1437(8) 1.2316(5) 0.1086(4) 0.0355(19) Uani 1 1 d .
C35 C 0.2508(8) 1.2589(5) 0.0491(4) 0.0319(18) Uani 1 1 d .
C36 C 0.3070(8) 1.2125(5) -0.0056(4) 0.038(2) Uani 1 1 d .
H36 H 0.2770 1.1647 -0.0062 0.046 Uiso 1 1 calc R
C37 C 0.4096(8) 1.2371(5) -0.0605(4) 0.0367(19) Uani 1 1 d .
C38 C 0.4525(9) 1.3077(6) -0.0586(5) 0.042(2) Uani 1 1 d .
H38 H 0.5199 1.3242 -0.0954 0.051 Uiso 1 1 calc R
C39 C 0.3989(9) 1.3551(5) -0.0040(5) 0.044(2) Uani 1 1 d .
C40 C 0.2948(8) 1.3304(5) 0.0491(4) 0.041(2) Uani 1 1 d .
H40 H 0.2543 1.3630 0.0852 0.050 Uiso 1 1 calc R
C41 C 0.4691(8) 1.1875(5) -0.1196(4) 0.0370(19) Uani 1 1 d .
C42 C 0.4614(11) 1.4427(7) 0.0627(5) 0.067(3) Uani 1 1 d .
H42 H 0.4368 1.4039 0.1054 0.081 Uiso 1 1 calc R
C43 C 0.4500(10) 1.4296(6) -0.0030(5) 0.049(3) Uani 1 1 d .
C44 C 0.4911(12) 1.4868(7) -0.0648(5) 0.074(4) Uani 1 1 d .
H44 H 0.4873 1.4788 -0.1091 0.089 Uiso 1 1 calc R
O6 O 0.1791(5) 0.9262(4) 0.2391(4) 0.0462(16) Uani 1 1 d .
N1 N -0.1198(13) 1.2812(9) -0.0024(7) 0.0431(19) Uani 0.50 1 d PDU
C45 C -0.1488(16) 1.2612(12) 0.0676(8) 0.0381(18) Uani 0.50 1 d PU
H45 H -0.2061 1.3068 0.0898 0.046 Uiso 0.50 1 calc PR
C46 C -0.0276(16) 1.2229(12) -0.0419(8) 0.048(3) Uani 0.50 1 d PDU
H46A H 0.0575 1.2172 -0.0343 0.073 Uiso 0.50 1 calc PR
H46B H -0.0290 1.2451 -0.0922 0.073 Uiso 0.50 1 calc PR
H46C H -0.0470 1.1656 -0.0267 0.073 Uiso 0.50 1 calc PR
C47 C -0.1681(18) 1.3632(11) -0.0469(9) 0.054(3) Uani 0.50 1 d PDU
H47A H -0.2536 1.3916 -0.0231 0.081 Uiso 0.50 1 calc PR
H47B H -0.1734 1.3528 -0.0916 0.081 Uiso 0.50 1 calc PR
H47C H -0.1103 1.4011 -0.0564 0.081 Uiso 0.50 1 calc PR

loop_
_atom_site_aniso_label
_atom_site_aniso_U_11
_atom_site_aniso_U_22
_atom_site_aniso_U_33
_atom_site_aniso_U_23
_atom_site_aniso_U_13
_atom_site_aniso_U_12
Eu1 0.01615(18) 0.01695(17) 0.0318(2) -0.00590(15) -0.00329(15) -0.00517(14)
Eu2 0.01698(18) 0.01894(18) 0.0312(2) -0.00866(15) -0.00303(15) -0.00498(14)
O1 0.046(3) 0.033(3) 0.027(3) -0.006(2) -0.003(2) -0.022(3)
O2 0.039(3) 0.035(3) 0.035(3) -0.011(2) 0.001(2) -0.021(3)
O3 0.051(4) 0.032(3) 0.037(3) -0.013(2) -0.004(3) -0.022(3)
O4 0.033(3) 0.026(3) 0.032(3) -0.007(2) -0.004(2) -0.007(2)
O5 0.072(5) 0.046(4) 0.048(4) 0.009(3) -0.002(4) 0.007(4)
O7 0.025(3) 0.016(2) 0.103(5) -0.023(3) -0.008(3) -0.001(2)
O8 0.015(2) 0.027(3) 0.074(4) -0.023(3) -0.017(3) 0.004(2)
O9 0.021(3) 0.024(3) 0.068(4) -0.001(3) -0.013(3) -0.008(2)
O10 0.017(2) 0.024(3) 0.068(4) -0.012(3) -0.014(3) -0.008(2)
O11 0.022(3) 0.021(3) 0.089(5) -0.024(3) -0.010(3) -0.003(2)
O12 0.020(3) 0.025(3) 0.065(4) -0.009(3) -0.006(3) -0.004(2)
O13 0.026(3) 0.027(3) 0.070(4) -0.012(3) -0.018(3) -0.009(2)
O14 0.030(3) 0.053(4) 0.022(3) -0.015(3) -0.012(3) -0.013(3)
O15 0.042(3) 0.029(3) 0.039(3) -0.012(2) 0.008(3) -0.009(3)
O16 0.032(3) 0.024(3) 0.053(4) -0.010(3) 0.011(3) -0.010(2)
O17 0.037(3) 0.039(3) 0.048(4) -0.020(3) 0.002(3) -0.019(3)
O18 0.042(3) 0.055(4) 0.046(4) -0.029(3) 0.018(3) -0.029(3)
C1 0.027(4) 0.027(4) 0.029(4) -0.005(3) -0.009(3) -0.010(3)
C2 0.037(4) 0.029(4) 0.029(4) -0.004(3) -0.003(3) -0.011(4)
C3 0.035(4) 0.029(4) 0.028(4) -0.012(3) 0.001(3) -0.013(3)
C4 0.036(4) 0.031(4) 0.025(4) -0.007(3) -0.002(3) -0.016(4)
C5 0.054(5) 0.046(5) 0.026(4) -0.008(4) 0.000(4) -0.032(4)
C6 0.070(6) 0.039(5) 0.028(4) -0.008(4) -0.005(4) -0.038(5)
C7 0.049(5) 0.048(5) 0.032(5) -0.015(4) 0.004(4) -0.032(4)
C8 0.025(4) 0.030(4) 0.039(5) -0.012(3) -0.003(3) -0.011(3)
C9 0.077(7) 0.045(5) 0.027(5) -0.005(4) -0.001(4) -0.046(5)
C10 0.137(11) 0.070(7) 0.041(6) -0.005(5) -0.006(6) -0.077(8)
C11 0.115(10) 0.085(8) 0.035(6) -0.010(5) -0.013(6) -0.073(8)
C12 0.019(4) 0.027(4) 0.037(4) -0.010(3) -0.003(3) -0.006(3)
C13 0.022(4) 0.017(3) 0.045(5) -0.007(3) -0.012(3) -0.009(3)
C14 0.021(4) 0.019(3) 0.050(5) -0.011(3) -0.007(3) -0.004(3)
C15 0.022(4) 0.027(4) 0.044(5) -0.009(3) -0.005(3) -0.009(3)
C16 0.018(3) 0.018(3) 0.052(5) -0.008(3) -0.009(3) -0.008(3)
C17 0.025(4) 0.022(3) 0.034(4) -0.008(3) -0.006(3) -0.006(3)
C18 0.015(3) 0.018(3) 0.046(5) -0.008(3) -0.012(3) -0.005(3)
C19 0.017(3) 0.026(4) 0.041(5) -0.009(3) -0.007(3) -0.004(3)
C20 0.026(4) 0.015(3) 0.037(4) -0.004(3) -0.005(3) -0.007(3)
C21 0.028(4) 0.016(3) 0.064(6) -0.013(4) -0.016(4) 0.004(3)
C22 0.030(4) 0.014(3) 0.065(6) -0.009(4) -0.016(4) -0.007(3)
C23 0.021(4) 0.020(3) 0.031(4) -0.001(3) -0.004(3) -0.005(3)
C24 0.021(4) 0.019(3) 0.068(6) -0.009(4) -0.016(4) -0.006(3)
C25 0.026(4) 0.023(4) 0.057(6) -0.014(4) -0.016(4) -0.002(3)
C26 0.020(3) 0.018(3) 0.032(4) -0.003(3) -0.008(3) -0.005(3)
C27 0.021(4) 0.017(3) 0.038(4) -0.008(3) -0.006(3) -0.001(3)
C28 0.016(3) 0.019(3) 0.036(4) -0.002(3) -0.008(3) -0.003(3)
C29 0.016(3) 0.016(3) 0.042(5) -0.011(3) -0.006(3) 0.000(3)
C30 0.021(3) 0.019(3) 0.031(4) -0.009(3) -0.003(3) -0.005(3)
C31 0.016(3) 0.024(4) 0.041(5) -0.007(3) -0.002(3) -0.006(3)
C32 0.021(4) 0.018(3) 0.039(4) -0.012(3) -0.011(3) -0.003(3)
C33 0.020(3) 0.028(4) 0.027(4) -0.009(3) -0.005(3) -0.007(3)
C34 0.035(4) 0.039(4) 0.031(4) -0.009(4) 0.003(4) -0.015(4)
C35 0.038(4) 0.025(4) 0.025(4) -0.009(3) 0.009(3) -0.006(3)
C36 0.046(5) 0.030(4) 0.040(5) -0.016(4) 0.002(4) -0.015(4)
C37 0.047(5) 0.034(4) 0.030(4) -0.016(4) 0.002(4) -0.014(4)
C38 0.051(5) 0.040(5) 0.041(5) -0.020(4) 0.009(4) -0.025(4)
C39 0.061(6) 0.036(4) 0.036(5) -0.008(4) 0.012(4) -0.031(4)
C40 0.053(5) 0.035(4) 0.035(5) -0.023(4) 0.021(4) -0.023(4)
C41 0.037(5) 0.029(4) 0.041(5) -0.010(4) 0.001(4) -0.007(4)
C42 0.121(10) 0.059(6) 0.036(5) -0.018(5) 0.025(6) -0.071(7)
C43 0.079(7) 0.034(4) 0.041(5) -0.020(4) 0.014(5) -0.036(5)
C44 0.110(9) 0.087(8) 0.041(6) -0.027(5) 0.032(6) -0.078(8)
O6 0.020(3) 0.028(3) 0.099(5) -0.017(3) -0.019(3) -0.009(2)
N1 0.041(3) 0.059(4) 0.028(3) -0.008(3) -0.009(3) -0.009(3)
C45 0.036(3) 0.056(4) 0.027(3) -0.012(3) -0.009(3) -0.012(3)
C46 0.048(5) 0.064(5) 0.029(4) -0.010(4) -0.006(4) -0.007(4)
C47 0.051(4) 0.064(4) 0.035(4) -0.003(3) -0.006(4) -0.005(4)

loop_
_atom_type_symbol
_atom_type_description
_atom_type_scat_dispersion_real
_atom_type_scat_dispersion_imag
_atom_type_scat_source
C C 0.0033 0.0016 'International Tables Vol C Tables 4.2.6.8 and 6.1.1.4'
H H 0.0000 0.0000 'International Tables Vol C Tables 4.2.6.8 and 6.1.1.4'
N N 0.0061 0.0033 'International Tables Vol C Tables 4.2.6.8 and 6.1.1.4'
O O 0.0106 0.0060 'International Tables Vol C Tables 4.2.6.8 and 6.1.1.4'
Eu Eu -0.1578 3.6682 'International Tables Vol C Tables 4.2.6.8 and 6.1.1.4'

loop_
_geom_angle_atom_site_label_1
_geom_angle_atom_site_label_2
_geom_angle_atom_site_label_3
_geom_angle
_geom_angle_site_symmetry_1
_geom_angle_site_symmetry_3
O6 Eu1 O11 83.32(19) . 1_565
O6 Eu1 O18 82.1(2) . 2_675
O11 Eu1 O18 154.8(2) 1_565 2_675
O6 Eu1 O2 83.0(2) . .
O11 Eu1 O2 72.76(19) 1_565 .
O18 Eu1 O2 125.36(18) 2_675 .
O6 Eu1 O5 76.5(2) . .
O11 Eu1 O5 73.4(2) 1_565 .
O18 Eu1 O5 83.2(2) 2_675 .
O2 Eu1 O5 142.1(2) . .
O6 Eu1 O8 156.98(18) . 1_655
O11 Eu1 O8 73.69(17) 1_565 1_655
O18 Eu1 O8 118.83(18) 2_675 1_655
O2 Eu1 O8 91.04(19) . 1_655
O5 Eu1 O8 95.5(2) . 1_655
O6 Eu1 O9 146.21(18) . 1_655
O11 Eu1 O9 117.53(19) 1_565 1_655
O18 Eu1 O9 85.3(2) 2_675 1_655
O2 Eu1 O9 78.99(19) . 1_655
O5 Eu1 O9 132.9(2) . 1_655
O8 Eu1 O9 52.16(17) 1_655 1_655
O6 Eu1 O1 74.55(19) . .
O11 Eu1 O1 122.33(19) 1_565 .
O18 Eu1 O1 72.95(18) 2_675 .
O2 Eu1 O1 52.42(17) . .
O5 Eu1 O1 144.5(2) . .
O8 Eu1 O1 118.82(18) 1_655 .
O9 Eu1 O1 71.80(17) 1_655 .
O6 Eu1 O17 122.6(2) . 2_675
O11 Eu1 O17 122.84(19) 1_565 2_675
O18 Eu1 O17 52.10(18) 2_675 2_675
O2 Eu1 O17 149.19(18) . 2_675
O5 Eu1 O17 66.7(2) . 2_675
O8 Eu1 O17 71.32(19) 1_655 2_675
O9 Eu1 O17 70.23(19) 1_655 2_675
O1 Eu1 O17 113.90(18) . 2_675
O6 Eu1 C19 169.8(2) . 1_655
O11 Eu1 C19 97.5(2) 1_565 1_655
O18 Eu1 C19 100.5(2) 2_675 1_655
O2 Eu1 C19 87.5(2) . 1_655
O5 Eu1 C19 113.5(2) . 1_655
O8 Eu1 C19 26.29(18) 1_655 1_655
O9 Eu1 C19 26.21(18) 1_655 1_655
O1 Eu1 C19 96.68(19) . 1_655
O17 Eu1 C19 65.4(2) 2_675 1_655
O6 Eu1 C1 75.7(2) . .
O11 Eu1 C1 97.7(2) 1_565 .
O18 Eu1 C1 98.5(2) 2_675 .
O2 Eu1 C1 26.87(19) . .
O5 Eu1 C1 151.6(2) . .
O8 Eu1 C1 107.9(2) 1_655 .
O9 Eu1 C1 75.31(19) 1_655 .
O1 Eu1 C1 25.65(18) . .
O17 Eu1 C1 135.49(19) 2_675 .
C19 Eu1 C1 94.1(2) 1_655 .
O6 Eu1 C41 103.1(2) . 2_675
O11 Eu1 C41 144.0(2) 1_565 2_675
O18 Eu1 C41 25.9(2) 2_675 2_675
O2 Eu1 C41 142.7(2) . 2_675
O5 Eu1 C41 73.8(2) . 2_675
O8 Eu1 C41 95.1(2) 1_655 2_675
O9 Eu1 C41 76.1(2) 1_655 2_675
O1 Eu1 C41 93.2(2) . 2_675
O17 Eu1 C41 26.2(2) 2_675 2_675
C19 Eu1 C41 82.3(2) 1_655 2_675
C1 Eu1 C41 118.3(2) . 2_675
O7 Eu2 O10 82.69(19) . 1_565
O7 Eu2 O3 88.8(2) . 2_576
O10 Eu2 O3 73.33(19) 1_565 2_576
O7 Eu2 O15 132.4(2) . .
O10 Eu2 O15 82.06(18) 1_565 .
O3 Eu2 O15 128.51(18) 2_576 .
O7 Eu2 O4 138.3(2) . 2_576
O10 Eu2 O4 71.66(17) 1_565 2_576
O3 Eu2 O4 52.93(17) 2_576 2_576
O15 Eu2 O4 76.73(18) . 2_576
O7 Eu2 O13 124.28(18) . 1_465
O10 Eu2 O13 142.79(19) 1_565 1_465
O3 Eu2 O13 81.48(19) 2_576 1_465
O15 Eu2 O13 93.21(18) . 1_465
O4 Eu2 O13 71.34(17) 2_576 1_465
O7 Eu2 O14 90.1(3) . .
O10 Eu2 O14 139.6(3) 1_565 .
O3 Eu2 O14 146.5(3) 2_576 .
O15 Eu2 O14 73.9(3) . .
O4 Eu2 O14 130.6(3) 2_576 .
O13 Eu2 O14 71.7(3) 1_465 .
O7 Eu2 O16 80.46(19) . .
O10 Eu2 O16 72.2(2) 1_565 .
O3 Eu2 O16 144.93(19) 2_576 .
O15 Eu2 O16 51.97(17) . .
O4 Eu2 O16 119.89(18) 2_576 .
O13 Eu2 O16 131.80(19) 1_465 .
O14 Eu2 O16 67.4(3) . .
O7 Eu2 O12 73.01(18) . 1_465
O10 Eu2 O12 140.55(18) 1_565 1_465
O3 Eu2 O12 75.52(19) 2_576 1_465
O15 Eu2 O12 137.05(18) . 1_465
O4 Eu2 O12 107.13(18) 2_576 1_465
O13 Eu2 O12 51.39(16) 1_465 1_465
O14 Eu2 O12 72.1(3) . 1_465
O16 Eu2 O12 131.0(2) . 1_465
O7 Eu2 C8 113.6(2) . 2_576
O10 Eu2 C8 69.2(2) 1_565 2_576
O3 Eu2 C8 26.57(18) 2_576 2_576
O15 Eu2 C8 102.4(2) . 2_576
O4 Eu2 C8 26.41(18) 2_576 2_576
O13 Eu2 C8 76.0(2) 1_465 2_576
O14 Eu2 C8 147.1(3) . 2_576
O16 Eu2 C8 136.3(2) . 2_576
O12 Eu2 C8 92.4(2) 1_465 2_576
O7 Eu2 C34 106.3(2) . .
O10 Eu2 C34 75.0(2) 1_565 .
O3 Eu2 C34 142.7(2) 2_576 .
O15 Eu2 C34 26.17(19) . .
O4 Eu2 C34 98.4(2) 2_576 .
O13 Eu2 C34 114.3(2) 1_465 .
O14 Eu2 C34 69.1(3) . .
O16 Eu2 C34 25.82(19) . .
O12 Eu2 C34 141.2(2) 1_465 .
C8 Eu2 C34 121.0(2) 2_576 .
O7 Eu2 C32 98.63(19) . 1_465
O10 Eu2 C32 150.9(2) 1_565 1_465
O3 Eu2 C32 77.7(2) 2_576 1_465
O15 Eu2 C32 115.70(19) . 1_465
O4 Eu2 C32 89.48(18) 2_576 1_465
O13 Eu2 C32 25.69(17) 1_465 1_465
O14 Eu2 C32 69.4(3) . 1_465
O16 Eu2 C32 136.8(2) . 1_465
O12 Eu2 C32 25.71(17) 1_465 1_465
C8 Eu2 C32 84.0(2) 2_576 1_465
C34 Eu2 C32 131.0(2) . 1_465
C1 O1 Eu1 93.2(4) . .
C1 O2 Eu1 93.9(4) . .
C8 O3 Eu2 92.9(5) . 2_576
C8 O4 Eu2 92.2(5) . 2_576
C12 O7 Eu2 156.5(5) . .
C19 O8 Eu1 92.8(4) . 1_455
C19 O9 Eu1 91.9(4) . 1_455
C33 O10 Eu2 150.2(5) . 1_545
C33 O11 Eu1 152.6(5) . 1_545
C32 O12 Eu2 93.5(4) . 1_645
C32 O13 Eu2 94.3(4) . 1_645
C45 O14 Eu2 126.5(11) . .
C34 O15 Eu2 93.8(5) . .
C34 O16 Eu2 93.2(5) . .
C41 O17 Eu1 90.4(5) . 2_675
C41 O18 Eu1 96.8(5) . 2_675
O1 C1 O2 120.1(7) . .
O1 C1 C2 120.6(7) . .
O2 C1 C2 119.3(7) . .
O1 C1 Eu1 61.2(4) . .
O2 C1 Eu1 59.2(4) . .
C2 C1 Eu1 172.5(5) . .
C3 C2 C7 120.3(7) . .
C3 C2 C1 121.4(7) . .
C7 C2 C1 118.3(7) . .
C4 C3 C2 119.8(7) . .
C4 C3 H3 120.1 . .
C2 C3 H3 120.1 . .
C3 C4 C5 119.2(7) . .
C3 C4 C8 120.5(7) . .
C5 C4 C8 120.2(7) . .
C6 C5 C4 121.6(7) . .
C6 C5 H5 119.2 . .
C4 C5 H5 119.2 . .
C7 C6 C5 118.8(8) . .
C7 C6 C9 119.6(7) . .
C5 C6 C9 121.6(7) . .
C6 C7 C2 120.2(8) . .
C6 C7 H7 119.9 . .
C2 C7 H7 119.9 . .
O4 C8 O3 121.7(7) . .
O4 C8 C4 119.2(7) . .
O3 C8 C4 119.1(7) . .
O4 C8 Eu2 61.4(4) . 2_576
O3 C8 Eu2 60.5(4) . 2_576
C4 C8 Eu2 174.0(5) . 2_576
C10 C9 C11 115.7(9) . .
C10 C9 C6 120.8(8) . .
C11 C9 C6 123.5(8) . .
C9 C10 C11 122.3(9) . 2_566
C9 C10 H10 118.9 . .
C11 C10 H10 118.9 2_566 .
C10 C11 C9 122.0(9) 2_566 .
C10 C11 H11 119.0 2_566 .
C9 C11 H11 119.0 . .
O6 C12 O7 123.6(7) . .
O6 C12 C13 118.4(6) . .
O7 C12 C13 117.9(6) . .
C14 C13 C18 120.4(6) . .
C14 C13 C12 119.1(6) . .
C18 C13 C12 120.5(6) . .
C15 C14 C13 119.7(6) . .
C15 C14 H14 120.2 . .
C13 C14 H14 120.2 . .
C14 C15 C16 119.7(6) . .
C14 C15 C19 118.8(6) . .
C16 C15 C19 121.5(7) . .
C15 C16 C17 122.2(7) . .
C15 C16 H16 118.9 . .
C17 C16 H16 118.9 . .
C18 C17 C16 116.7(6) . .
C18 C17 C20 122.6(6) . .
C16 C17 C20 120.7(6) . .
C17 C18 C13 121.2(6) . .
C17 C18 H18 119.4 . .
C13 C18 H18 119.4 . .
O9 C19 O8 121.5(6) . .
O9 C19 C15 119.1(6) . .
O8 C19 C15 119.3(7) . .
O9 C19 Eu1 61.9(4) . 1_455
O8 C19 Eu1 60.9(4) . 1_455
C15 C19 Eu1 167.5(6) . 1_455
C21 C20 C25 117.5(6) . .
C21 C20 C17 122.3(6) . .
C25 C20 C17 120.3(7) . .
C20 C21 C22 120.8(7) . .
C20 C21 H21 119.6 . .
C22 C21 H21 119.6 . .
C23 C22 C21 122.9(7) . .
C23 C22 H22 118.5 . .
C21 C22 H22 118.5 . .
C22 C23 C24 116.0(6) . .
C22 C23 C26 122.9(7) . .
C24 C23 C26 121.0(6) . .
C25 C24 C23 122.9(7) . .
C25 C24 H24 118.5 . .
C23 C24 H24 118.5 . .
C24 C25 C20 119.8(7) . .
C24 C25 H25 120.1 . .
C20 C25 H25 120.1 . .
C27 C26 C31 117.1(6) . .
C27 C26 C23 120.3(6) . .
C31 C26 C23 122.6(6) . .
C26 C27 C28 121.4(7) . .
C26 C27 H27 119.3 . .
C28 C27 H27 119.3 . .
C29 C28 C27 119.8(6) . .
C29 C28 C32 120.7(6) . .
C27 C28 C32 119.5(6) . .
C30 C29 C28 120.2(6) . .
C30 C29 H29 119.9 . .
C28 C29 H29 119.9 . .
C29 C30 C31 118.3(6) . .
C29 C30 C33 120.0(6) . .
C31 C30 C33 121.6(6) . .
C26 C31 C30 123.0(6) . .
C26 C31 H31 118.5 . .
C30 C31 H31 118.5 . .
O13 C32 O12 120.8(6) . .
O13 C32 C28 119.8(6) . .
O12 C32 C28 119.3(6) . .
O13 C32 Eu2 60.0(3) . 1_645
O12 C32 Eu2 60.8(4) . 1_645
C28 C32 Eu2 179.8(6) . 1_645
O11 C33 O10 125.0(7) . .
O11 C33 C30 117.0(6) . .
O10 C33 C30 117.9(6) . .
O16 C34 O15 121.0(7) . .
O16 C34 C35 118.5(7) . .
O15 C34 C35 120.5(7) . .
O16 C34 Eu2 60.9(4) . .
O15 C34 Eu2 60.1(4) . .
C35 C34 Eu2 178.0(6) . .
C36 C35 C40 119.5(7) . .
C36 C35 C34 120.3(8) . .
C40 C35 C34 120.2(7) . .
C35 C36 C37 120.2(8) . .
C35 C36 H36 119.9 . .
C37 C36 H36 119.9 . .
C38 C37 C36 119.0(8) . .
C38 C37 C41 120.9(8) . .
C36 C37 C41 120.0(8) . .
C37 C38 C39 122.2(8) . .
C37 C38 H38 118.9 . .
C39 C38 H38 118.9 . .
C38 C39 C40 117.5(8) . .
C38 C39 C43 120.6(8) . .
C40 C39 C43 121.9(8) . .
C35 C40 C39 121.6(7) . .
C35 C40 H40 119.2 . .
C39 C40 H40 119.2 . .
O17 C41 O18 120.6(8) . .
O17 C41 C37 121.1(7) . .
O18 C41 C37 118.3(8) . .
O17 C41 Eu1 63.4(4) . 2_675
O18 C41 Eu1 57.2(4) . 2_675
C37 C41 Eu1 175.5(6) . 2_675
C44 C42 C43 121.3(8) 2_685 .
C44 C42 H42 119.3 2_685 .
C43 C42 H42 119.3 . .
C44 C43 C42 117.3(9) . .
C44 C43 C39 122.2(9) . .
C42 C43 C39 120.5(8) . .
C43 C44 C42 121.3(10) . 2_685
C43 C44 H44 119.3 . .
C42 C44 H44 119.3 2_685 .
C12 O6 Eu1 172.5(6) . .
C45 N1 C46 121.5(14) . .
C45 N1 C47 126.7(15) . .
C46 N1 C47 111.7(14) . .
O14 C45 N1 129.4(17) . .
O14 C45 H45 115.3 . .
N1 C45 H45 115.3 . .
N1 C46 H46A 109.5 . .
N1 C46 H46B 109.5 . .
H46A C46 H46B 109.5 . .
N1 C46 H46C 109.5 . .
H46A C46 H46C 109.5 . .
H46B C46 H46C 109.5 . .
N1 C47 H47A 109.5 . .
N1 C47 H47B 109.5 . .
H47A C47 H47B 109.5 . .
N1 C47 H47C 109.5 . .
H47A C47 H47C 109.5 . .
H47B C47 H47C 109.5 . .

loop_
_geom_bond_atom_site_label_1
_geom_bond_atom_site_label_2
_geom_bond_distance
_geom_bond_site_symmetry_2
Eu1 O6 2.320(5) .
Eu1 O11 2.378(5) 1_565
Eu1 O18 2.452(6) 2_675
Eu1 O2 2.474(5) .
Eu1 O5 2.476(6) .
Eu1 O8 2.476(5) 1_655
Eu1 O9 2.497(5) 1_655
Eu1 O1 2.520(5) .
Eu1 O17 2.589(6) 2_675
Eu1 C19 2.830(7) 1_655
Eu1 C1 2.872(7) .
Eu1 C41 2.896(8) 2_675
Eu2 O7 2.300(5) .
Eu2 O10 2.406(5) 1_565
Eu2 O3 2.478(5) 2_576
Eu2 O15 2.499(5) .
Eu2 O4 2.497(5) 2_576
Eu2 O13 2.509(5) 1_465
Eu2 O14 2.512(9) .
Eu2 O16 2.519(5) .
Eu2 O12 2.526(5) 1_465
Eu2 C8 2.843(8) 2_576
Eu2 C34 2.878(8) .
Eu2 C32 2.888(7) 1_465
O1 C1 1.245(9) .
O2 C1 1.301(9) .
O3 C8 1.273(9) .
O3 Eu2 2.478(5) 2_576
O4 C8 1.265(9) .
O4 Eu2 2.497(5) 2_576
O7 C12 1.242(8) .
O8 C19 1.255(8) .
O8 Eu1 2.476(5) 1_455
O9 C19 1.251(9) .
O9 Eu1 2.497(5) 1_455
O10 C33 1.265(8) .
O10 Eu2 2.406(5) 1_545
O11 C33 1.234(8) .
O11 Eu1 2.378(5) 1_545
O12 C32 1.255(8) .
O12 Eu2 2.526(5) 1_645
O13 C32 1.255(8) .
O13 Eu2 2.509(5) 1_645
O14 C45 1.185(18) .
O15 C34 1.272(9) .
O16 C34 1.256(9) .
O17 C41 1.277(10) .
O17 Eu1 2.589(5) 2_675
O18 C41 1.275(9) .
O18 Eu1 2.452(6) 2_675
C1 C2 1.499(10) .
C2 C3 1.395(10) .
C2 C7 1.401(11) .
C3 C4 1.380(10) .
C3 H3 0.9300 .
C4 C5 1.398(11) .
C4 C8 1.501(11) .
C5 C6 1.389(11) .
C5 H5 0.9300 .
C6 C7 1.382(10) .
C6 C9 1.478(11) .
C7 H7 0.9300 .
C8 Eu2 2.843(8) 2_576
C9 C10 1.370(13) .
C9 C11 1.388(12) .
C10 C11 1.363(13) 2_566
C10 H10 0.9300 .
C11 C10 1.363(13) 2_566
C11 H11 0.9300 .
C12 O6 1.238(8) .
C12 C13 1.511(10) .
C13 C14 1.395(9) .
C13 C18 1.411(9) .
C14 C15 1.387(10) .
C14 H14 0.9300 .
C15 C16 1.389(9) .
C15 C19 1.488(10) .
C16 C17 1.426(9) .
C16 H16 0.9300 .
C17 C18 1.394(9) .
C17 C20 1.487(9) .
C18 H18 0.9300 .
C19 Eu1 2.830(7) 1_455
C20 C21 1.388(10) .
C20 C25 1.414(10) .
C21 C22 1.388(9) .
C21 H21 0.9300 .
C22 C23 1.375(10) .
C22 H22 0.9300 .
C23 C24 1.397(10) .
C23 C26 1.497(9) .
C24 C25 1.384(10) .
C24 H24 0.9300 .
C25 H25 0.9300 .
C26 C27 1.384(9) .
C26 C31 1.379(10) .
C27 C28 1.398(9) .
C27 H27 0.9300 .
C28 C29 1.384(9) .
C28 C32 1.503(9) .
C29 C30 1.379(9) .
C29 H29 0.9300 .
C30 C31 1.399(9) .
C30 C33 1.526(10) .
C31 H31 0.9300 .
C32 Eu2 2.888(7) 1_645
C34 C35 1.492(10) .
C35 C36 1.375(10) .
C35 C40 1.379(11) .
C36 C37 1.402(11) .
C36 H36 0.9300 .
C37 C38 1.370(11) .
C37 C41 1.479(11) .
C38 C39 1.382(11) .
C38 H38 0.9300 .
C39 C40 1.397(10) .
C39 C43 1.480(12) .
C40 H40 0.9300 .
C41 Eu1 2.896(8) 2_675
C42 C44 1.402(13) 2_685
C42 C43 1.409(13) .
C42 H42 0.9300 .
C43 C44 1.370(12) .
C44 C42 1.402(13) 2_685
C44 H44 0.9300 .
N1 C45 1.298(19) .
N1 C46 1.376(15) .
N1 C47 1.409(14) .
C45 H45 0.9300 .
C46 H46A 0.9600 .
C46 H46B 0.9600 .
C46 H46C 0.9600 .
C47 H47A 0.9600 .
C47 H47B 0.9600 .
C47 H47C 0.9600 .

loop_
_platon_squeeze_void_nr
_platon_squeeze_void_average_x
_platon_squeeze_void_average_y
_platon_squeeze_void_average_z
_platon_squeeze_void_volume
_platon_squeeze_void_count_electrons
1 -0.001 0.000 0.000 290.1 119.5
2 -0.196 0.012 0.494 1005.4 242.1
